data_2219138
loop_
_publ_author_name
'Wu, Jie'
'Wei, Siping'
'Liu, Bo'
'Wang, Wenhai'
'Lan, Jingbo'

_publ_section_title
;2,5-Diphenyl-2,5,6,8-tetrahydro-1,2,4-triazolo[3,4-<i>c</i>][1,4]oxazin-4-ium
 hexafluoridophosphate
;
_journal_coeditor_code RK2095
_journal_issue 8
_journal_name_full 'Acta Crystallographica Section E'
_journal_page_first o1602
_journal_paper_doi 10.1107/S1600536808022599
_journal_volume 64
_journal_year 2008
_chemical_formula_iupac 'C17 H16 N3 O +, P F6 -'
_chemical_formula_moiety 'C17 H16 N3 O +, F6 P -'
_chemical_formula_sum 'C17 H16 F6 N3 O P'
_chemical_formula_weight 423.30
_chemical_name_systematic
;
2,5-Diphenyl-2,5,6,8-tetrahydro-1,2,4-triazolo[3,4-<i>c</i>][1,4]oxazin-4-ium
hexafluorophosphate
;
_space_group_IT_number 19
_symmetry_cell_setting orthorhombic
_symmetry_space_group_name_Hall 'P 2ac 2ab'
_symmetry_space_group_name_H-M 'P 21 21 21'
_atom_sites_solution_hydrogens geom
_atom_sites_solution_primary direct
_atom_sites_solution_secondary difmap
_cell_angle_alpha 90.00
_cell_angle_beta 90.00
_cell_angle_gamma 90.00
_cell_formula_units_Z 4
_cell_length_a 8.1706(6)
_cell_length_b 11.4642(8)
_cell_length_c 19.7716(14)
_cell_measurement_reflns_used 4928
_cell_measurement_temperature 297(2)
_cell_measurement_theta_max 25.978
_cell_measurement_theta_min 2.491
_cell_volume 1852.0(2)
_computing_cell_refinement 'SAINT (Siemens, 1996)'
_computing_data_collection 'SMART (Siemens, 1996)'
_computing_data_reduction 'SAINT (Siemens, 1996)'
_computing_molecular_graphics 'ORTEP-3 (Farrugia, 1997)'
_computing_publication_material 'SHELXTL  (Sheldrick, 2008)'
_computing_structure_refinement 'SHELXL97 (Sheldrick, 2008)'
_computing_structure_solution 'SHELXS97 (Sheldrick, 2008)'
_diffrn_ambient_temperature 297(2)
_diffrn_measured_fraction_theta_full 0.999
_diffrn_measured_fraction_theta_max 0.999
_diffrn_measurement_device_type 'Bruker SMART CCD area-detector'
_diffrn_measurement_method '\f and \w'
_diffrn_radiation_monochromator Graphite
_diffrn_radiation_type MoK\a
_diffrn_radiation_wavelength 0.71073
_diffrn_reflns_av_R_equivalents 0.0243
_diffrn_reflns_av_sigmaI/netI 0.0218
_diffrn_reflns_limit_h_max 7
_diffrn_reflns_limit_h_min -10
_diffrn_reflns_limit_k_max 11
_diffrn_reflns_limit_k_min -14
_diffrn_reflns_limit_l_max 22
_diffrn_reflns_limit_l_min -24
_diffrn_reflns_number 10481
_diffrn_reflns_theta_full 26.01
_diffrn_reflns_theta_max 26.01
_diffrn_reflns_theta_min 2.06
_exptl_absorpt_coefficient_mu 0.219
_exptl_absorpt_correction_T_max 0.961
_exptl_absorpt_correction_T_min 0.850
_exptl_absorpt_correction_type multi-scan
_exptl_absorpt_process_details '(SADABS; Sheldrick, 1996)'
_exptl_crystal_colour Colourless
_exptl_crystal_density_diffrn 1.518
_exptl_crystal_density_method 'Not measured'
_exptl_crystal_description Prism
_exptl_crystal_F_000 864
_exptl_crystal_size_max 0.58
_exptl_crystal_size_mid 0.55
_exptl_crystal_size_min 0.26
_refine_diff_density_max 0.189
_refine_diff_density_min -0.220
_refine_ls_abs_structure_details 'Flack (1983), 1537 Friedel pairs'
_refine_ls_abs_structure_Flack 0.06(10)
_refine_ls_extinction_method None
_refine_ls_goodness_of_fit_ref 1.195
_refine_ls_hydrogen_treatment mixed
_refine_ls_matrix_type full
_refine_ls_number_parameters 257
_refine_ls_number_reflns 3632
_refine_ls_number_restraints 0
_refine_ls_restrained_S_all 1.195
_refine_ls_R_factor_all 0.0439
_refine_ls_R_factor_gt 0.0346
_refine_ls_shift/su_max 0.001
_refine_ls_shift/su_mean 0.000
_refine_ls_structure_factor_coef Fsqd
_refine_ls_weighting_details 'calc w=1/[\s^2^(Fo^2^)+(0.05P)^2^] where P=(Fo^2^+2Fc^2^)/3'
_refine_ls_weighting_scheme calc
_refine_ls_wR_factor_gt 0.0907
_refine_ls_wR_factor_ref 0.0963
_reflns_number_gt 3040
_reflns_number_total 3632
_reflns_threshold_expression I>2\s(I)
_cod_data_source_file rk2095.cif
_cod_data_source_block I
_cod_depositor_comments
;
The following automatic conversions were performed:
'_symmetry_cell_setting' value 'Orthorhombic' changed to 'orthorhombic'
according to '/home/saulius/struct/CIF-dictionaries/cif_core.dic'
dictionary named 'cif_core.dic' version 2.4.1 from
2010-06-29.

'_atom_sites_solution_hydrogens' value 'Geom' changed to
'geom' according to '/home/saulius/struct/CIF-dictionaries/cif_core.dic'
dictionary named 'cif_core.dic' version 2.4.1 from
2010-06-29.

'_atom_sites_solution_primary' value 'Direct' changed to
'direct' according to '/home/saulius/struct/CIF-dictionaries/cif_core.dic'
dictionary named 'cif_core.dic' version 2.4.1 from
2010-06-29.

'_atom_sites_solution_secondary' value 'Difmap' changed to
'difmap' according to '/home/saulius/struct/CIF-dictionaries/cif_core.dic'
dictionary named 'cif_core.dic' version 2.4.1 from
2010-06-29.

'_exptl_absorpt_correction_type' value 'Multi-scan' changed
to 'multi-scan' according to
'/home/saulius/struct/CIF-dictionaries/cif_core.dic' dictionary named
'cif_core.dic' version 2.4.1 from
2010-06-29.

'_refine_ls_hydrogen_treatment' value 'Mixed' changed to
'mixed' according to '/home/saulius/struct/CIF-dictionaries/cif_core.dic'
dictionary named 'cif_core.dic' version 2.4.1 from
2010-06-29.

'_refine_ls_matrix_type' value 'Full' changed to 'full'
according to '/home/saulius/struct/CIF-dictionaries/cif_core.dic'
dictionary named 'cif_core.dic' version 2.4.1 from 2010-06-29.

Automatic conversion script
Id: cif_fix_enum 1527 2010-12-29 10:47:43Z saulius 

The following automatic conversions were performed:

'_symmetry_cell_setting' value 'Orthorhombic' changed to
'orthorhombic' according to
/home/saulius/struct/CIF-dictionaries/cif_core.dic dictionary named
'cif_core.dic' version 2.4.1 from
2010-06-29.

'_atom_sites_solution_hydrogens' value 'Geom' changed to
'geom' according to
/home/saulius/struct/CIF-dictionaries/cif_core.dic dictionary named
'cif_core.dic' version 2.4.1 from
2010-06-29.

'_atom_sites_solution_primary' value 'Direct' changed to
'direct' according to
/home/saulius/struct/CIF-dictionaries/cif_core.dic dictionary named
'cif_core.dic' version 2.4.1 from
2010-06-29.

'_atom_sites_solution_secondary' value 'Difmap' changed
to 'difmap' according to
/home/saulius/struct/CIF-dictionaries/cif_core.dic dictionary named
'cif_core.dic' version 2.4.1 from
2010-06-29.

'_exptl_absorpt_correction_type' value 'Multi-scan'
changed to 'multi-scan' according to
/home/saulius/struct/CIF-dictionaries/cif_core.dic dictionary named
'cif_core.dic' version 2.4.1 from
2010-06-29.

'_refine_ls_hydrogen_treatment' value 'Mixed' changed to
'mixed' according to
/home/saulius/struct/CIF-dictionaries/cif_core.dic dictionary named
'cif_core.dic' version 2.4.1 from
2010-06-29.

'_refine_ls_matrix_type' value 'Full' changed to 'full'
according to /home/saulius/struct/CIF-dictionaries/cif_core.dic
dictionary named 'cif_core.dic' version 2.4.1 from 2010-06-29.

Automatic conversion script
Id: cif_fix_values 1715 2011-07-08 13:25:40Z adriana 
;
_cod_database_code 2219138
_cod_database_fobs_code 2219138

loop_
_symmetry_equiv_pos_as_xyz
'x, y, z'
'-x+1/2, -y, z+1/2'
'-x, y+1/2, -z+1/2'
'x+1/2, -y+1/2, -z'

loop_
_atom_site_type_symbol
_atom_site_label
_atom_site_fract_x
_atom_site_fract_y
_atom_site_fract_z
_atom_site_U_iso_or_equiv
_atom_site_adp_type
_atom_site_calc_flag
_atom_site_refinement_flags
_atom_site_occupancy
P P 0.32742(6) 0.98825(5) 0.80826(3) 0.05508(16) Uani d . 1
F F1 0.2154(2) 0.87484(13) 0.80330(9) 0.0959(5) Uani d . 1
F F2 0.2554(2) 1.02909(15) 0.73698(7) 0.0886(5) Uani d . 1
F F3 0.4387(2) 1.10126(14) 0.80938(10) 0.0966(5) Uani d . 1
F F4 0.4001(2) 0.94705(14) 0.87749(8) 0.0933(5) Uani d . 1
F F5 0.1857(2) 1.05734(14) 0.84539(8) 0.0836(4) Uani d . 1
F F6 0.4689(2) 0.92073(17) 0.76896(9) 0.0978(5) Uani d . 1
O O 0.9022(2) -0.21782(15) 0.73641(11) 0.0824(5) Uani d . 1
N N1 0.8395(2) 0.01208(15) 0.75583(9) 0.0519(4) Uani d . 1
N N2 0.8073(2) -0.00577(15) 0.86600(9) 0.0584(4) Uani d . 1
N N3 0.8078(2) 0.10971(15) 0.84664(8) 0.0508(4) Uani d . 1
C C1 0.8303(4) -0.19097(19) 0.79941(16) 0.0791(7) Uani d . 1
H H1A 0.8925 -0.2275 0.8354 0.095 Uiso calc R 1
H H1B 0.7196 -0.2213 0.8009 0.095 Uiso calc R 1
C C2 0.8273(3) -0.06202(18) 0.80973(13) 0.0599(5) Uani d . 1
C C3 0.8765(3) -0.02665(18) 0.68603(12) 0.0617(6) Uani d . 1
H H3A 0.9952 -0.0221 0.6795 0.074 Uiso calc R 1
C C4 0.8266(3) -0.1550(2) 0.68261(15) 0.0753(7) Uani d . 1
H H4A 0.7085 -0.1616 0.6862 0.090 Uiso calc R 1
H H4B 0.8599 -0.1878 0.6395 0.090 Uiso calc R 1
C C5 0.8292(3) 0.11963(19) 0.78062(10) 0.0510(5) Uani d . 1
H H5A 0.844(3) 0.188(2) 0.7561(11) 0.059(6) Uiso d . 1
C C6 0.7964(3) 0.04596(19) 0.63230(11) 0.0605(6) Uani d . 1
C C7 0.8786(4) 0.0594(3) 0.57130(14) 0.0873(8) Uani d . 1
H H7A 0.9832 0.0287 0.5661 0.105 Uiso calc R 1
C C8 0.8056(6) 0.1181(3) 0.51833(15) 0.1075(11) Uani d . 1
H H8A 0.8602 0.1250 0.4772 0.129 Uiso calc R 1
C C9 0.6547(5) 0.1658(3) 0.52585(14) 0.0951(10) Uani d . 1
H H9A 0.6065 0.2059 0.4902 0.114 Uiso calc R 1
C C10 0.5736(4) 0.1547(3) 0.58587(13) 0.0860(8) Uani d . 1
H H10A 0.4711 0.1887 0.5911 0.103 Uiso calc R 1
C C11 0.6421(3) 0.0937(2) 0.63886(12) 0.0704(6) Uani d . 1
H H11A 0.5843 0.0846 0.6790 0.085 Uiso calc R 1
C C12 0.7902(3) 0.20118(18) 0.89483(9) 0.0519(5) Uani d . 1
C C13 0.8528(3) 0.1859(2) 0.95942(11) 0.0722(7) Uani d . 1
H H13A 0.9029 0.1163 0.9718 0.087 Uiso calc R 1
C C14 0.8388(4) 0.2766(3) 1.00491(13) 0.0846(8) Uani d . 1
H H14A 0.8789 0.2676 1.0486 0.101 Uiso calc R 1
C C15 0.7666(4) 0.3795(3) 0.98659(13) 0.0834(8) Uani d . 1
H H15A 0.7596 0.4407 1.0173 0.100 Uiso calc R 1
C C16 0.7046(4) 0.3918(2) 0.92254(13) 0.0809(7) Uani d . 1
H H16A 0.6546 0.4616 0.9103 0.097 Uiso calc R 1
C C17 0.7151(3) 0.3032(2) 0.87617(11) 0.0645(6) Uani d . 1
H H17A 0.6721 0.3121 0.8329 0.077 Uiso calc R 1

loop_
_atom_site_aniso_label
_atom_site_aniso_U_11
_atom_site_aniso_U_22
_atom_site_aniso_U_33
_atom_site_aniso_U_12
_atom_site_aniso_U_13
_atom_site_aniso_U_23
P 0.0415(3) 0.0612(3) 0.0625(3) 0.0005(2) -0.0050(2) -0.0123(3)
F1 0.0832(11) 0.0722(9) 0.1322(14) -0.0225(8) -0.0041(11) -0.0090(9)
F2 0.0910(11) 0.1006(11) 0.0742(9) 0.0102(9) -0.0220(8) -0.0057(8)
F3 0.0760(10) 0.0894(10) 0.1245(14) -0.0297(9) -0.0093(10) -0.0098(10)
F4 0.0994(12) 0.1078(11) 0.0726(9) 0.0169(11) -0.0210(9) 0.0051(9)
F5 0.0677(9) 0.0933(10) 0.0897(10) 0.0160(8) 0.0122(8) -0.0164(8)
F6 0.0666(9) 0.1201(13) 0.1066(12) 0.0267(10) 0.0073(8) -0.0301(10)
O 0.0625(10) 0.0646(10) 0.1201(15) 0.0171(9) -0.0086(11) -0.0158(10)
N1 0.0419(8) 0.0518(9) 0.0620(10) -0.0072(9) 0.0024(7) -0.0045(8)
N2 0.0485(9) 0.0588(10) 0.0681(11) 0.0013(9) 0.0003(8) 0.0165(9)
N3 0.0426(9) 0.0568(10) 0.0530(9) -0.0043(8) -0.0002(8) 0.0044(8)
C1 0.0693(15) 0.0540(12) 0.114(2) 0.0035(12) -0.0008(17) 0.0067(14)
C2 0.0417(10) 0.0570(11) 0.0810(15) 0.0025(10) -0.0004(12) 0.0044(12)
C3 0.0431(10) 0.0719(13) 0.0700(14) -0.0055(10) 0.0067(10) -0.0197(12)
C4 0.0557(13) 0.0661(13) 0.1042(19) 0.0062(12) -0.0074(15) -0.0231(13)
C5 0.0440(11) 0.0567(12) 0.0523(11) -0.0105(10) 0.0021(9) 0.0015(9)
C6 0.0557(13) 0.0633(13) 0.0627(12) -0.0137(11) 0.0087(11) -0.0184(10)
C7 0.0816(18) 0.108(2) 0.0727(17) -0.0112(17) 0.0216(14) -0.0218(16)
C8 0.129(3) 0.129(3) 0.0636(17) -0.027(3) 0.025(2) -0.0089(17)
C9 0.126(3) 0.095(2) 0.0642(17) -0.013(2) -0.0022(18) 0.0077(14)
C10 0.097(2) 0.0837(18) 0.0776(17) 0.0105(17) -0.0036(16) 0.0053(14)
C11 0.0725(16) 0.0786(15) 0.0602(13) -0.0006(13) 0.0087(11) -0.0010(11)
C12 0.0444(11) 0.0618(12) 0.0496(11) -0.0096(10) 0.0010(8) 0.0024(9)
C13 0.0699(16) 0.0886(17) 0.0582(13) -0.0045(14) -0.0140(11) 0.0056(12)
C14 0.0924(19) 0.112(2) 0.0488(12) -0.0255(19) -0.0122(13) -0.0047(14)
C15 0.092(2) 0.098(2) 0.0610(15) -0.0213(18) 0.0092(13) -0.0184(14)
C16 0.091(2) 0.0764(16) 0.0754(15) 0.0059(16) 0.0039(15) -0.0108(13)
C17 0.0713(15) 0.0686(13) 0.0535(11) 0.0033(12) -0.0045(11) 0.0017(10)

loop_
_atom_type_symbol
_atom_type_description
_atom_type_scat_dispersion_real
_atom_type_scat_dispersion_imag
_atom_type_scat_source
C C 0.0033 0.0016 'International Tables Vol C Tables 4.2.6.8 and 6.1.1.4'
H H 0.0000 0.0000 'International Tables Vol C Tables 4.2.6.8 and 6.1.1.4'
N N 0.0061 0.0033 'International Tables Vol C Tables 4.2.6.8 and 6.1.1.4'
O O 0.0106 0.0060 'International Tables Vol C Tables 4.2.6.8 and 6.1.1.4'
F F 0.0171 0.0103 'International Tables Vol C Tables 4.2.6.8 and 6.1.1.4'
P P 0.1023 0.0942 'International Tables Vol C Tables 4.2.6.8 and 6.1.1.4'

loop_
_geom_angle_atom_site_label_1
_geom_angle_atom_site_label_2
_geom_angle_atom_site_label_3
_geom_angle
F4 P F3 90.95(10)
F4 P F5 91.32(9)
F3 P F5 90.24(10)
F4 P F1 91.47(10)
F3 P F1 177.27(11)
F5 P F1 90.95(9)
F4 P F6 90.26(10)
F3 P F6 89.29(10)
F5 P F6 178.36(10)
F1 P F6 89.45(10)
F4 P F2 179.08(10)
F3 P F2 89.10(10)
F5 P F2 89.60(9)
F1 P F2 88.46(10)
F6 P F2 88.83(9)
C1 O C4 111.6(2)
C5 N1 C2 106.52(18)
C5 N1 C3 129.38(18)
C2 N1 C3 123.73(18)
C2 N2 N3 103.84(17)
C5 N3 N2 110.93(18)
C5 N3 C12 127.64(18)
N2 N3 C12 121.42(16)
O C1 C2 110.1(2)
O C1 H1A 109.6
C2 C1 H1A 109.6
O C1 H1B 109.6
C2 C1 H1B 109.6
H1A C1 H1B 108.2
N2 C2 N1 111.67(18)
N2 C2 C1 127.7(2)
N1 C2 C1 120.5(2)
N1 C3 C6 113.87(18)
N1 C3 C4 106.0(2)
C6 C3 C4 112.76(19)
N1 C3 H3A 108.0
C6 C3 H3A 108.0
C4 C3 H3A 108.0
O C4 C3 109.8(2)
O C4 H4A 109.7
C3 C4 H4A 109.7
O C4 H4B 109.7
C3 C4 H4B 109.7
H4A C4 H4B 108.2
N3 C5 N1 107.02(19)
N3 C5 H5A 127.2(13)
N1 C5 H5A 125.6(13)
C11 C6 C7 118.6(3)
C11 C6 C3 123.5(2)
C7 C6 C3 117.8(2)
C8 C7 C6 120.3(3)
C8 C7 H7A 119.9
C6 C7 H7A 119.9
C9 C8 C7 120.4(3)
C9 C8 H8A 119.8
C7 C8 H8A 119.8
C8 C9 C10 119.9(3)
C8 C9 H9A 120.0
C10 C9 H9A 120.0
C9 C10 C11 120.7(3)
C9 C10 H10A 119.6
C11 C10 H10A 119.6
C10 C11 C6 120.0(3)
C10 C11 H11A 120.0
C6 C11 H11A 120.0
C17 C12 C13 121.4(2)
C17 C12 N3 119.56(18)
C13 C12 N3 119.1(2)
C14 C13 C12 118.4(2)
C14 C13 H13A 120.8
C12 C13 H13A 120.8
C15 C14 C13 120.9(2)
C15 C14 H14A 119.6
C13 C14 H14A 119.6
C14 C15 C16 119.5(2)
C14 C15 H15A 120.2
C16 C15 H15A 120.2
C17 C16 C15 121.2(3)
C17 C16 H16A 119.4
C15 C16 H16A 119.4
C16 C17 C12 118.7(2)
C16 C17 H17A 120.7
C12 C17 H17A 120.7

loop_
_geom_bond_atom_site_label_1
_geom_bond_atom_site_label_2
_geom_bond_distance
P F4 1.5653(15)
P F3 1.5829(17)
P F5 1.5834(17)
P F1 1.5931(15)
P F6 1.5935(18)
P F2 1.5975(15)
O C1 1.411(3)
O C4 1.425(3)
N1 C5 1.330(3)
N1 C2 1.366(3)
N1 C3 1.481(3)
N2 C2 1.296(3)
N2 N3 1.378(2)
N3 C5 1.322(3)
N3 C12 1.424(3)
C1 C2 1.493(3)
C1 H1A 0.9700
C1 H1B 0.9700
C3 C6 1.500(3)
C3 C4 1.528(3)
C3 H3A 0.9800
C4 H4A 0.9700
C4 H4B 0.9700
C5 H5A 0.93(2)
C6 C11 1.380(3)
C6 C7 1.389(3)
C7 C8 1.380(5)
C7 H7A 0.9300
C8 C9 1.357(5)
C8 H8A 0.9300
C9 C10 1.365(4)
C9 H9A 0.9300
C10 C11 1.378(4)
C10 H10A 0.9300
C11 H11A 0.9300
C12 C17 1.371(3)
C12 C13 1.387(3)
C13 C14 1.379(4)
C13 H13A 0.9300
C14 C15 1.368(4)
C14 H14A 0.9300
C15 C16 1.371(4)
C15 H15A 0.9300
C16 C17 1.371(3)
C16 H16A 0.9300
C17 H17A 0.9300

loop_
_geom_hbond_atom_site_label_D
_geom_hbond_atom_site_label_H
_geom_hbond_atom_site_label_A
_geom_hbond_site_symmetry_A
_geom_hbond_distance_DH
_geom_hbond_distance_HA
_geom_hbond_distance_DA
_geom_hbond_angle_DHA
C3 H3A F2 1_645 0.98 2.48 3.318(3) 143
C5 H5A O 3_756 0.93(2) 2.34(2) 2.899(3) 118(2)
